data_4336089
loop_
_publ_author_name
'Ahmed Al-Harbi'
'Yi Rong'
'Gerard Parkin'

_publ_section_title
;
 Synthesis and Structural Characterization of
 Bis(2-oxoimidazolyl)hydroborato Complexes: A New Class of Bidentate
 Oxygen-Donor Ligands
;
_journal_name_full 'Inorganic Chemistry'
_journal_page_first 10226
_journal_page_last 10228
_journal_paper_doi 10.1021/ic401658n
_journal_volume 52
_journal_year 2013
_chemical_formula_sum 'C21.5 H31 B Cu N4 O2 P'
_chemical_formula_weight 482.82
_chemical_name_systematic
; 
 ? 
;
_space_group_IT_number 2
_symmetry_cell_setting triclinic
_symmetry_space_group_name_Hall '-P 1'
_symmetry_space_group_name_H-M 'P -1'
_atom_sites_solution_hydrogens geom
_atom_sites_solution_primary direct
_atom_sites_solution_secondary difmap
_audit_creation_method SHELXL-97
_cell_angle_alpha 90.266(2)
_cell_angle_beta 101.055(2)
_cell_angle_gamma 112.945(2)
_cell_formula_units_Z 2
_cell_length_a 8.8727(12)
_cell_length_b 10.0513(14)
_cell_length_c 14.569(2)
_cell_measurement_reflns_used 3646
_cell_measurement_temperature 130(2)
_cell_measurement_theta_max 24.66
_cell_measurement_theta_min 2.21
_cell_volume 1169.8(3)
_computing_cell_refinement 'Bruker SAINT'
_computing_data_collection 'Bruker APEX2'
_computing_data_reduction 'Bruker SAINT'
_computing_molecular_graphics 'Bruker SHELXTL'
_computing_publication_material 'Bruker SHELXTL'
_computing_structure_refinement 'SHELXL-97 (Sheldrick, 2008)'
_computing_structure_solution 'SHELXS-97 (Sheldrick, 2008)'
_diffrn_ambient_temperature 130(2)
_diffrn_measured_fraction_theta_full 0.992
_diffrn_measured_fraction_theta_max 0.992
_diffrn_measurement_device_type 'Bruker APEX-II CCD'
_diffrn_measurement_method '\f and \w scans'
_diffrn_radiation_monochromator graphite
_diffrn_radiation_source 'fine-focus sealed tube'
_diffrn_radiation_type MoK\a
_diffrn_radiation_wavelength 0.71073
_diffrn_reflns_av_R_equivalents 0.0761
_diffrn_reflns_av_sigmaI/netI 0.1188
_diffrn_reflns_limit_h_max 12
_diffrn_reflns_limit_h_min -12
_diffrn_reflns_limit_k_max 14
_diffrn_reflns_limit_k_min -14
_diffrn_reflns_limit_l_max 21
_diffrn_reflns_limit_l_min -21
_diffrn_reflns_number 19535
_diffrn_reflns_theta_full 30.97
_diffrn_reflns_theta_max 30.97
_diffrn_reflns_theta_min 1.43
_exptl_absorpt_coefficient_mu 1.027
_exptl_absorpt_correction_T_max 0.9798
_exptl_absorpt_correction_T_min 0.8612
_exptl_absorpt_correction_type empirical
_exptl_absorpt_process_details sadabs
_exptl_crystal_colour Colorless
_exptl_crystal_density_diffrn 1.371
_exptl_crystal_description Block
_exptl_crystal_F_000 506
_exptl_crystal_size_max 0.15
_exptl_crystal_size_mid 0.05
_exptl_crystal_size_min 0.02
_platon_squeeze_details
; 
The unit cell contains Pentane Molecule which have been treated as diffuse 
contribution to the overall 
scattering without specific atom positions by SQUEEZE/PLATON. 
;
_refine_diff_density_max 0.420
_refine_diff_density_min -0.412
_refine_diff_density_rms 0.081
_refine_ls_extinction_method none
_refine_ls_goodness_of_fit_ref 1.009
_refine_ls_hydrogen_treatment mixed
_refine_ls_matrix_type full
_refine_ls_number_parameters 266
_refine_ls_number_reflns 7374
_refine_ls_number_restraints 0
_refine_ls_restrained_S_all 1.009
_refine_ls_R_factor_all 0.1226
_refine_ls_R_factor_gt 0.0576
_refine_ls_shift/su_max 0.001
_refine_ls_shift/su_mean 0.000
_refine_ls_structure_factor_coef Fsqd
_refine_ls_weighting_details 'calc w=1/[\s^2^(Fo^2^)+(0.0200P)^2^+0.0000P] where P=(Fo^2^+2Fc^2^)/3'
_refine_ls_weighting_scheme calc
_refine_ls_wR_factor_gt 0.0879
_refine_ls_wR_factor_ref 0.0981
_reflns_number_gt 3604
_reflns_number_total 7374
_reflns_threshold_expression >2sigma(I)
_cod_data_source_file ic401658n_si_010.cif
_cod_data_source_block bocus10-sr
_cod_original_formula_sum 'C21.50 H31 B Cu N4 O2 P'
_cod_database_code 4336089

loop_
_symmetry_equiv_pos_as_xyz
'x, y, z'
'-x, -y, -z'

loop_
_atom_site_label
_atom_site_type_symbol
_atom_site_fract_x
_atom_site_fract_y
_atom_site_fract_z
_atom_site_U_iso_or_equiv
_atom_site_adp_type
_atom_site_occupancy
_atom_site_symmetry_multiplicity
_atom_site_calc_flag
_atom_site_refinement_flags
Cu Cu 1.47673(4) -0.10422(4) 0.20110(2) 0.03561(12) Uani 1 1 d .
B B 1.8211(4) 0.0129(4) 0.2139(2) 0.0287(8) Uani 1 1 d .
H12 H 1.924(3) 0.029(2) 0.1739(14) 0.015(6) Uiso 1 1 d .
H11 H 1.677(3) -0.055(2) 0.1677(16) 0.029(7) Uiso 1 1 d .
N11 N 1.8427(3) -0.0767(2) 0.29820(14) 0.0267(5) Uani 1 1 d .
N12 N 1.7838(3) -0.2003(2) 0.42243(14) 0.0269(5) Uani 1 1 d .
N21 N 1.8335(3) 0.1635(2) 0.24884(14) 0.0263(5) Uani 1 1 d .
N22 N 1.7684(3) 0.3308(2) 0.31124(16) 0.0325(6) Uani 1 1 d .
O1 O 1.5666(2) -0.1760(2) 0.31953(12) 0.0342(5) Uani 1 1 d .
O2 O 1.5575(2) 0.1049(2) 0.26268(13) 0.0353(5) Uani 1 1 d .
P P 1.26234(9) -0.19027(9) 0.08769(5) 0.0348(2) Uani 1 1 d .
C1 C 1.1645(4) -0.0673(4) 0.0516(2) 0.0578(10) Uani 1 1 d .
H1A H 1.0757 -0.1112 -0.0044 0.087 Uiso 1 1 calc R
H1B H 1.2481 0.0234 0.0372 0.087 Uiso 1 1 calc R
H1C H 1.1162 -0.0470 0.1024 0.087 Uiso 1 1 calc R
C2 C 1.0877(4) -0.3474(4) 0.1063(2) 0.0768(13) Uani 1 1 d .
H2A H 0.9998 -0.3778 0.0489 0.115 Uiso 1 1 calc R
H2B H 1.0436 -0.3238 0.1580 0.115 Uiso 1 1 calc R
H2C H 1.1242 -0.4263 0.1220 0.115 Uiso 1 1 calc R
C3 C 1.2965(4) -0.2426(4) -0.0226(2) 0.0514(9) Uani 1 1 d .
H3A H 1.1924 -0.2724 -0.0702 0.077 Uiso 1 1 calc R
H3B H 1.3318 -0.3237 -0.0150 0.077 Uiso 1 1 calc R
H3C H 1.3840 -0.1602 -0.0426 0.077 Uiso 1 1 calc R
C11 C 1.7181(3) -0.1513(3) 0.34377(18) 0.0288(6) Uani 1 1 d .
C12 C 1.9915(3) -0.0800(3) 0.34969(17) 0.0246(6) Uani 1 1 d .
C13 C 2.1506(3) -0.0303(3) 0.33268(19) 0.0295(6) Uani 1 1 d .
H13A H 2.1754 0.0164 0.2776 0.035 Uiso 1 1 calc R
C14 C 2.2733(3) -0.0503(3) 0.3981(2) 0.0346(7) Uani 1 1 d .
H14A H 2.3843 -0.0161 0.3880 0.042 Uiso 1 1 calc R
C15 C 2.2374(3) -0.1194(3) 0.4784(2) 0.0352(7) Uani 1 1 d .
H15A H 2.3247 -0.1302 0.5228 0.042 Uiso 1 1 calc R
C16 C 2.0772(3) -0.1726(3) 0.49474(19) 0.0322(7) Uani 1 1 d .
H16A H 2.0520 -0.2198 0.5496 0.039 Uiso 1 1 calc R
C17 C 1.9554(3) -0.1545(3) 0.42843(18) 0.0274(6) Uani 1 1 d .
C18 C 1.6903(3) -0.2809(3) 0.48902(19) 0.0345(7) Uani 1 1 d .
H18A H 1.5702 -0.3185 0.4612 0.052 Uiso 1 1 calc R
H18B H 1.7144 -0.2170 0.5457 0.052 Uiso 1 1 calc R
H18C H 1.7225 -0.3619 0.5055 0.052 Uiso 1 1 calc R
C21 C 1.7069(3) 0.1902(3) 0.27300(18) 0.0284(6) Uani 1 1 d .
C22 C 1.9789(3) 0.2914(3) 0.27205(18) 0.0282(6) Uani 1 1 d .
C23 C 2.1402(3) 0.3244(3) 0.26183(19) 0.0367(7) Uani 1 1 d .
H23A H 2.1703 0.2548 0.2344 0.044 Uiso 1 1 calc R
C24 C 2.2572(4) 0.4636(3) 0.2934(2) 0.0425(8) Uani 1 1 d .
H24A H 2.3693 0.4898 0.2866 0.051 Uiso 1 1 calc R
C25 C 2.2161(4) 0.5652(3) 0.3342(2) 0.0437(8) Uani 1 1 d .
H25A H 2.2998 0.6592 0.3556 0.052 Uiso 1 1 calc R
C26 C 2.0547(4) 0.5313(3) 0.3443(2) 0.0380(7) Uani 1 1 d .
H26A H 2.0252 0.6003 0.3729 0.046 Uiso 1 1 calc R
C27 C 1.9385(3) 0.3959(3) 0.31193(19) 0.0305(7) Uani 1 1 d .
C28 C 1.6740(4) 0.3925(3) 0.3545(2) 0.0470(8) Uani 1 1 d .
H28A H 1.5555 0.3263 0.3404 0.071 Uiso 1 1 calc R
H28B H 1.6862 0.4858 0.3298 0.071 Uiso 1 1 calc R
H28C H 1.7162 0.4072 0.4226 0.071 Uiso 1 1 calc R

loop_
_atom_site_aniso_label
_atom_site_aniso_U_11
_atom_site_aniso_U_22
_atom_site_aniso_U_33
_atom_site_aniso_U_23
_atom_site_aniso_U_13
_atom_site_aniso_U_12
Cu 0.0271(2) 0.0426(2) 0.0313(2) 0.00199(17) -0.00183(15) 0.01134(17)
B 0.0249(17) 0.040(2) 0.0206(17) 0.0059(15) 0.0041(14) 0.0132(16)
N11 0.0236(12) 0.0336(14) 0.0220(12) 0.0061(10) 0.0048(10) 0.0104(11)
N12 0.0241(12) 0.0308(13) 0.0234(12) 0.0085(10) 0.0045(10) 0.0085(11)
N21 0.0225(12) 0.0323(14) 0.0233(12) 0.0076(10) 0.0053(10) 0.0097(11)
N22 0.0270(13) 0.0308(14) 0.0365(14) 0.0046(11) 0.0070(11) 0.0080(11)
O1 0.0233(10) 0.0450(13) 0.0305(11) 0.0097(9) 0.0046(8) 0.0100(9)
O2 0.0229(10) 0.0411(13) 0.0378(12) 0.0022(10) 0.0059(9) 0.0085(10)
P 0.0286(4) 0.0432(5) 0.0290(4) 0.0049(4) -0.0008(3) 0.0135(4)
C1 0.063(2) 0.089(3) 0.039(2) 0.0005(19) 0.0014(17) 0.053(2)
C2 0.044(2) 0.091(3) 0.052(2) 0.018(2) -0.0121(18) -0.010(2)
C3 0.058(2) 0.063(2) 0.0356(19) -0.0051(17) -0.0035(16) 0.0323(19)
C11 0.0274(15) 0.0323(17) 0.0243(15) 0.0029(13) 0.0015(12) 0.0112(13)
C12 0.0239(14) 0.0274(15) 0.0220(14) 0.0002(12) 0.0011(11) 0.0113(12)
C13 0.0274(15) 0.0337(17) 0.0265(15) 0.0031(13) 0.0059(12) 0.0111(13)
C14 0.0243(15) 0.0381(18) 0.0407(18) -0.0020(14) 0.0053(13) 0.0123(14)
C15 0.0302(16) 0.0403(18) 0.0331(17) 0.0011(14) -0.0040(13) 0.0167(14)
C16 0.0374(17) 0.0357(17) 0.0233(15) 0.0066(13) 0.0030(13) 0.0161(14)
C17 0.0284(15) 0.0295(16) 0.0247(15) 0.0004(12) 0.0020(12) 0.0135(13)
C18 0.0346(16) 0.0387(18) 0.0271(16) 0.0085(13) 0.0099(13) 0.0097(14)
C21 0.0285(16) 0.0290(17) 0.0264(15) 0.0076(13) 0.0035(12) 0.0110(14)
C22 0.0243(15) 0.0300(17) 0.0239(15) 0.0096(12) 0.0001(12) 0.0062(13)
C23 0.0320(17) 0.0411(19) 0.0372(18) 0.0127(14) 0.0083(14) 0.0141(15)
C24 0.0224(16) 0.046(2) 0.051(2) 0.0221(16) 0.0037(14) 0.0057(15)
C25 0.0345(18) 0.0340(19) 0.052(2) 0.0134(16) 0.0003(15) 0.0068(15)
C26 0.0343(18) 0.0305(18) 0.0435(19) 0.0070(14) 0.0046(14) 0.0084(15)
C27 0.0268(15) 0.0315(17) 0.0311(16) 0.0100(13) 0.0033(12) 0.0105(14)
C28 0.0398(19) 0.044(2) 0.064(2) 0.0043(17) 0.0164(17) 0.0208(17)

loop_
_atom_type_symbol
_atom_type_description
_atom_type_scat_dispersion_real
_atom_type_scat_dispersion_imag
_atom_type_scat_source
C C 0.0033 0.0016 'International Tables Vol C Tables 4.2.6.8 and 6.1.1.4'
H H 0.0000 0.0000 'International Tables Vol C Tables 4.2.6.8 and 6.1.1.4'
B B 0.0013 0.0007 'International Tables Vol C Tables 4.2.6.8 and 6.1.1.4'
Cu Cu 0.3201 1.2651 'International Tables Vol C Tables 4.2.6.8 and 6.1.1.4'
N N 0.0061 0.0033 'International Tables Vol C Tables 4.2.6.8 and 6.1.1.4'
O O 0.0106 0.0060 'International Tables Vol C Tables 4.2.6.8 and 6.1.1.4'
P P 0.1023 0.0942 'International Tables Vol C Tables 4.2.6.8 and 6.1.1.4'

loop_
_geom_angle_atom_site_label_1
_geom_angle_atom_site_label_2
_geom_angle_atom_site_label_3
_geom_angle
H11 Cu O1 89.2(7)
H11 Cu O2 89.4(7)
O1 Cu O2 93.25(7)
H11 Cu P 115.1(7)
O1 Cu P 136.33(6)
O2 Cu P 121.00(6)
H11 Cu B 19.9(7)
O1 Cu B 76.02(8)
O2 Cu B 75.54(9)
P Cu B 134.66(7)
H11 Cu H11 0.0(19)
O1 Cu H11 89.2(7)
O2 Cu H11 89.4(7)
P Cu H11 115.1(7)
B Cu H11 19.9(7)
H12 B H11 114.7(15)
H12 B N21 108.9(11)
H11 B N21 107.9(11)
H12 B N11 108.9(11)
H11 B N11 105.9(11)
N21 B N11 110.5(2)
H12 B Cu 144.7(11)
H11 B Cu 29.9(10)
N21 B Cu 90.72(16)
N11 B Cu 90.09(16)
H12 B H12 0(3)
H11 B H12 114.7(15)
N21 B H12 108.9(11)
N11 B H12 108.9(11)
Cu B H12 144.7(11)
H12 B H11 114.7(15)
H11 B H11 0(4)
N21 B H11 107.9(11)
N11 B H11 105.9(11)
Cu B H11 29.9(10)
H12 B H11 114.7(15)
C11 N11 C12 107.4(2)
C11 N11 B 124.2(2)
C12 N11 B 127.9(2)
C11 N12 C17 108.4(2)
C11 N12 C18 125.1(2)
C17 N12 C18 126.4(2)
C21 N21 C22 107.6(2)
C21 N21 B 125.1(2)
C22 N21 B 126.9(2)
C21 N22 C27 108.9(2)
C21 N22 C28 124.4(2)
C27 N22 C28 126.2(2)
C11 O1 Cu 121.28(17)
C21 O2 Cu 120.38(18)
C2 P C1 101.67(18)
C2 P C3 102.66(18)
C1 P C3 101.07(15)
C2 P Cu 117.37(11)
C1 P Cu 114.81(12)
C3 P Cu 116.82(11)
P C1 H1A 109.5
P C1 H1B 109.5
H1A C1 H1B 109.5
P C1 H1C 109.5
H1A C1 H1C 109.5
H1B C1 H1C 109.5
P C2 H2A 109.5
P C2 H2B 109.5
H2A C2 H2B 109.5
P C2 H2C 109.5
H2A C2 H2C 109.5
H2B C2 H2C 109.5
P C3 H3A 109.5
P C3 H3B 109.5
H3A C3 H3B 109.5
P C3 H3C 109.5
H3A C3 H3C 109.5
H3B C3 H3C 109.5
O1 C11 N11 127.4(2)
O1 C11 N12 123.2(2)
N11 C11 N12 109.4(2)
C13 C12 C17 120.3(2)
C13 C12 N11 131.7(2)
C17 C12 N11 108.0(2)
C12 C13 C14 117.9(3)
C12 C13 H13A 121.0
C14 C13 H13A 121.0
C13 C14 C15 121.3(3)
C13 C14 H14A 119.4
C15 C14 H14A 119.4
C16 C15 C14 121.0(3)
C16 C15 H15A 119.5
C14 C15 H15A 119.5
C17 C16 C15 117.3(3)
C17 C16 H16A 121.4
C15 C16 H16A 121.4
C16 C17 N12 131.1(3)
C16 C17 C12 122.1(2)
N12 C17 C12 106.8(2)
N12 C18 H18A 109.5
N12 C18 H18B 109.5
H18A C18 H18B 109.5
N12 C18 H18C 109.5
H18A C18 H18C 109.5
H18B C18 H18C 109.5
O2 C21 N21 127.5(3)
O2 C21 N22 123.6(3)
N21 C21 N22 108.9(2)
C23 C22 C27 120.1(3)
C23 C22 N21 131.7(3)
C27 C22 N21 108.2(2)
C22 C23 C24 117.1(3)
C22 C23 H23A 121.5
C24 C23 H23A 121.5
C25 C24 C23 122.2(3)
C25 C24 H24A 118.9
C23 C24 H24A 118.9
C26 C25 C24 120.4(3)
C26 C25 H25A 119.8
C24 C25 H25A 119.8
C27 C26 C25 117.8(3)
C27 C26 H26A 121.1
C25 C26 H26A 121.1
C26 C27 N22 131.3(3)
C26 C27 C22 122.4(3)
N22 C27 C22 106.3(2)
N22 C28 H28A 109.5
N22 C28 H28B 109.5
H28A C28 H28B 109.5
N22 C28 H28C 109.5
H28A C28 H28C 109.5
H28B C28 H28C 109.5

loop_
_geom_bond_atom_site_label_1
_geom_bond_atom_site_label_2
_geom_bond_distance
Cu H11 1.81(2)
Cu O1 2.0166(18)
Cu O2 2.0732(19)
Cu P 2.1436(8)
Cu B 2.780(3)
Cu H11 1.81(2)
B H12 1.14(2)
B H11 1.24(2)
B N21 1.551(4)
B N11 1.553(4)
B H12 1.14(2)
B H11 1.24(2)
N11 C11 1.365(3)
N11 C12 1.401(3)
N12 C11 1.367(3)
N12 C17 1.393(3)
N12 C18 1.441(3)
N21 C21 1.358(3)
N21 C22 1.402(3)
N22 C21 1.372(3)
N22 C27 1.389(3)
N22 C28 1.444(3)
O1 C11 1.245(3)
O2 C21 1.246(3)
P C2 1.796(3)
P C1 1.796(3)
P C3 1.804(3)
C1 H1A 0.9800
C1 H1B 0.9800
C1 H1C 0.9800
C2 H2A 0.9800
C2 H2B 0.9800
C2 H2C 0.9800
C3 H3A 0.9800
C3 H3B 0.9800
C3 H3C 0.9800
C12 C13 1.374(3)
C12 C17 1.394(3)
C13 C14 1.382(3)
C13 H13A 0.9500
C14 C15 1.389(4)
C14 H14A 0.9500
C15 C16 1.379(4)
C15 H15A 0.9500
C16 C17 1.374(3)
C16 H16A 0.9500
C18 H18A 0.9800
C18 H18B 0.9800
C18 H18C 0.9800
C22 C23 1.376(4)
C22 C27 1.392(4)
C23 C24 1.388(4)
C23 H23A 0.9500
C24 C25 1.377(4)
C24 H24A 0.9500
C25 C26 1.374(4)
C25 H25A 0.9500
C26 C27 1.361(4)
C26 H26A 0.9500
C28 H28A 0.9800
C28 H28B 0.9800
C28 H28C 0.9800

loop_
_geom_torsion_atom_site_label_1
_geom_torsion_atom_site_label_2
_geom_torsion_atom_site_label_3
_geom_torsion_atom_site_label_4
_geom_torsion
H11 Cu B H12 1(3)
O1 Cu B H12 131.3(19)
O2 Cu B H12 -131.5(19)
P Cu B H12 -12.0(19)
O1 Cu B H11 130(2)
O2 Cu B H11 -133(2)
P Cu B H11 -13(2)
H11 Cu B N21 126(2)
O1 Cu B N21 -103.33(15)
O2 Cu B N21 -6.17(13)
P Cu B N21 113.36(14)
H11 Cu B N11 -123(2)
O1 Cu B N11 7.14(14)
O2 Cu B N11 104.30(16)
P Cu B N11 -136.17(12)
H12 B N11 C11 -159.9(11)
H11 B N11 C11 -36.1(12)
N21 B N11 C11 80.5(3)
Cu B N11 C11 -10.3(3)
H12 B N11 C12 30.2(12)
H11 B N11 C12 154.0(11)
N21 B N11 C12 -89.4(3)
Cu B N11 C12 179.8(2)
H12 B N21 C21 158.9(11)
H11 B N21 C21 33.8(11)
N11 B N21 C21 -81.6(3)
Cu B N21 C21 8.8(3)
H12 B N21 C22 -29.5(12)
H11 B N21 C22 -154.6(11)
N11 B N21 C22 90.1(3)
Cu B N21 C22 -179.5(2)
H11 Cu O1 C11 10.4(7)
O2 Cu O1 C11 -79.0(2)
P Cu O1 C11 137.29(18)
B Cu O1 C11 -4.7(2)
H11 Cu O2 C21 -10.1(7)
O1 Cu O2 C21 79.1(2)
P Cu O2 C21 -129.34(18)
B Cu O2 C21 4.44(19)
H11 Cu P C2 135.8(8)
O1 Cu P C2 17.79(19)
O2 Cu P C2 -118.69(18)
B Cu P C2 140.7(2)
H11 Cu P C1 -104.8(8)
O1 Cu P C1 137.15(15)
O2 Cu P C1 0.67(14)
B Cu P C1 -99.94(16)
H11 Cu P C3 13.3(8)
O1 Cu P C3 -104.76(15)
O2 Cu P C3 118.76(14)
B Cu P C3 18.14(17)
Cu O1 C11 N11 0.0(4)
Cu O1 C11 N12 -178.68(19)
C12 N11 C11 O1 -178.3(3)
B N11 C11 O1 10.0(4)
C12 N11 C11 N12 0.5(3)
B N11 C11 N12 -171.2(2)
C17 N12 C11 O1 179.6(3)
C18 N12 C11 O1 -2.5(4)
C17 N12 C11 N11 0.8(3)
C18 N12 C11 N11 178.6(2)
C11 N11 C12 C13 175.4(3)
B N11 C12 C13 -13.3(5)
C11 N11 C12 C17 -1.6(3)
B N11 C12 C17 169.7(2)
C17 C12 C13 C14 -3.2(4)
N11 C12 C13 C14 -179.9(3)
C12 C13 C14 C15 0.5(4)
C13 C14 C15 C16 1.1(4)
C14 C15 C16 C17 0.1(4)
C15 C16 C17 N12 177.0(3)
C15 C16 C17 C12 -2.9(4)
C11 N12 C17 C16 178.4(3)
C18 N12 C17 C16 0.5(5)
C11 N12 C17 C12 -1.7(3)
C18 N12 C17 C12 -179.5(2)
C13 C12 C17 C16 4.5(4)
N11 C12 C17 C16 -178.1(2)
C13 C12 C17 N12 -175.4(2)
N11 C12 C17 N12 2.0(3)
Cu O2 C21 N21 -0.7(4)
Cu O2 C21 N22 178.55(18)
C22 N21 C21 O2 179.0(3)
B N21 C21 O2 -8.0(4)
C22 N21 C21 N22 -0.3(3)
B N21 C21 N22 172.7(2)
C27 N22 C21 O2 -179.6(2)
C28 N22 C21 O2 7.8(4)
C27 N22 C21 N21 -0.2(3)
C28 N22 C21 N21 -172.8(2)
C21 N21 C22 C23 -179.3(3)
B N21 C22 C23 7.8(4)
C21 N21 C22 C27 0.7(3)
B N21 C22 C27 -172.1(2)
C27 C22 C23 C24 0.5(4)
N21 C22 C23 C24 -179.5(3)
C22 C23 C24 C25 0.7(4)
C23 C24 C25 C26 -0.6(5)
C24 C25 C26 C27 -0.6(4)
C25 C26 C27 N22 -179.4(3)
C25 C26 C27 C22 1.8(4)
C21 N22 C27 C26 -178.3(3)
C28 N22 C27 C26 -5.9(5)
C21 N22 C27 C22 0.6(3)
C28 N22 C27 C22 173.1(3)
C23 C22 C27 C26 -1.8(4)
N21 C22 C27 C26 178.2(2)
C23 C22 C27 N22 179.2(2)
N21 C22 C27 N22 -0.8(3)

loop_
_platon_squeeze_void_nr
_platon_squeeze_void_average_x
_platon_squeeze_void_average_y
_platon_squeeze_void_average_z
_platon_squeeze_void_volume
_platon_squeeze_void_count_electrons
_platon_squeeze_void_content
1 0.500 0.500 1.000 190 59 ' '
